data_7028241
loop_
_publ_author_name
'Jurca, Titel'
'Hiscock, Landon K.'
'Korobkov, Ilia'
'Rowley, Christopher N.'
'Richeson, Darrin S.'

_publ_section_title
;
 The tipping point of the inert pair effect: experimental and
 computational comparison of In(I) and Sn(II) bis(imino)pyridine
 complexes.
;
_journal_issue 2
_journal_name_full 'Dalton transactions (Cambridge, England : 2003)'
_journal_page_first 690
_journal_page_last 697
_journal_paper_doi 10.1039/c3dt52227j
_journal_volume 43
_journal_year 2014
_chemical_formula_sum 'C47 H55 Br4 N3 Sn2'
_chemical_formula_weight 1218.96
_chemical_name_systematic
; 
 ? 
;
_space_group_IT_number 14
_symmetry_cell_setting monoclinic
_symmetry_space_group_name_Hall '-P 2ybc'
_symmetry_space_group_name_H-M 'P 1 21/c 1'
_atom_sites_solution_hydrogens geom
_atom_sites_solution_primary direct
_atom_sites_solution_secondary difmap
_audit_creation_method SHELXL-97
_cell_angle_alpha 90.00
_cell_angle_beta 91.2240(10)
_cell_angle_gamma 90.00
_cell_formula_units_Z 4
_cell_length_a 14.8198(2)
_cell_length_b 19.1524(3)
_cell_length_c 16.9799(3)
_cell_measurement_reflns_used 9843
_cell_measurement_temperature 200(2)
_cell_measurement_theta_max 28.10
_cell_measurement_theta_min 2.40
_cell_volume 4818.39(13)
_computing_cell_refinement 'APEX II, Bruker (2009)'
_computing_data_collection 'APEX II, Bruker (2009)'
_computing_data_reduction 'XPREP, Bruker (2009)'
_computing_molecular_graphics 'SHELXTL, Bruker (2004)'
_computing_publication_material 'SHELXTL, Bruker (2004)'
_computing_structure_refinement 'SHELXL-97 (Sheldrick, 2008)'
_computing_structure_solution 'SHELXS-97 (Sheldrick, 2008)'
_diffrn_ambient_temperature 200(2)
_diffrn_measured_fraction_theta_full 0.989
_diffrn_measured_fraction_theta_max 0.989
_diffrn_measurement_device_type 'Bruker APEX-II CCD'
_diffrn_measurement_method '\f and \w scans'
_diffrn_radiation_monochromator graphite
_diffrn_radiation_source 'fine-focus sealed tube'
_diffrn_radiation_type MoK\a
_diffrn_radiation_wavelength 0.71073
_diffrn_reflns_av_R_equivalents 0.0247
_diffrn_reflns_av_sigmaI/netI 0.0295
_diffrn_reflns_limit_h_max 19
_diffrn_reflns_limit_h_min -19
_diffrn_reflns_limit_k_max 21
_diffrn_reflns_limit_k_min -25
_diffrn_reflns_limit_l_max 22
_diffrn_reflns_limit_l_min -22
_diffrn_reflns_number 41698
_diffrn_reflns_theta_full 28.29
_diffrn_reflns_theta_max 28.29
_diffrn_reflns_theta_min 1.74
_exptl_absorpt_coefficient_mu 4.388
_exptl_absorpt_correction_T_max 0.6681
_exptl_absorpt_correction_T_min 0.5786
_exptl_absorpt_correction_type multi-scan
_exptl_absorpt_process_details 'SADABS, Bruker (2003)'
_exptl_crystal_colour orange
_exptl_crystal_density_diffrn 1.680
_exptl_crystal_density_method 'not measured'
_exptl_crystal_description block
_exptl_crystal_F_000 2392
_exptl_crystal_size_max 0.14
_exptl_crystal_size_mid 0.13
_exptl_crystal_size_min 0.10
_refine_diff_density_max 1.024
_refine_diff_density_min -1.241
_refine_diff_density_rms 0.082
_refine_ls_extinction_method none
_refine_ls_goodness_of_fit_ref 1.023
_refine_ls_hydrogen_treatment constr
_refine_ls_matrix_type full
_refine_ls_number_parameters 505
_refine_ls_number_reflns 11834
_refine_ls_number_restraints 0
_refine_ls_restrained_S_all 1.023
_refine_ls_R_factor_all 0.0533
_refine_ls_R_factor_gt 0.0342
_refine_ls_shift/su_max 0.002
_refine_ls_shift/su_mean 0.000
_refine_ls_structure_factor_coef Fsqd
_refine_ls_weighting_details 'calc w=1/[\s^2^(Fo^2^)+(0.0432P)^2^+3.8124P] where P=(Fo^2^+2Fc^2^)/3'
_refine_ls_weighting_scheme calc
_refine_ls_wR_factor_gt 0.0807
_refine_ls_wR_factor_ref 0.0881
_reflns_number_gt 9121
_reflns_number_total 11834
_reflns_threshold_expression >2sigma(I)
_cod_data_source_file c3dt52227j.txt
_cod_data_source_block dr017
_cod_depositor_comments
;
The following automatic conversions were performed:

'_symmetry_cell_setting' value 'Monoclinic' changed to 'monoclinic'
according to
/usr/data/users/saulius/automatic-downloads/current/RSC/lib/dictionaries/cif_core.dic
dictionary named 'cif_core.dic' version 2.4.2 from 2011-04-26.

Automatic conversion script
Id: cif_fix_values 2281 2013-09-26 08:29:07Z andrius 
;
_cod_original_sg_symbol_H-M P2(1)/c
_cod_database_code 7028241

loop_
_symmetry_equiv_pos_as_xyz
'x, y, z'
'-x, y+1/2, -z+1/2'
'-x, -y, -z'
'x, -y-1/2, z-1/2'

loop_
_atom_site_label
_atom_site_type_symbol
_atom_site_fract_x
_atom_site_fract_y
_atom_site_fract_z
_atom_site_U_iso_or_equiv
_atom_site_adp_type
_atom_site_occupancy
_atom_site_symmetry_multiplicity
_atom_site_calc_flag
_atom_site_refinement_flags
Sn1 Sn 0.120158(13) 0.430365(11) 0.159814(11) 0.02855(6) Uani 1 1 d .
Br1 Br 0.07566(2) 0.31083(2) 0.09252(3) 0.06292(13) Uani 1 1 d .
N1 N 0.26024(15) 0.38282(12) 0.22214(13) 0.0254(5) Uani 1 1 d .
N2 N 0.09211(14) 0.37506(11) 0.27528(12) 0.0222(4) Uani 1 1 d .
N3 N -0.04560(15) 0.43363(12) 0.19033(13) 0.0253(5) Uani 1 1 d .
C1 C 0.25359(18) 0.37199(14) 0.29649(16) 0.0264(6) Uani 1 1 d .
C2 C 0.16046(18) 0.35727(14) 0.32455(15) 0.0240(5) Uani 1 1 d .
C3 C 0.14449(19) 0.32476(15) 0.39595(16) 0.0298(6) Uani 1 1 d .
H3A H 0.1933 0.3129 0.4306 0.036 Uiso 1 1 calc R
C4 C 0.0567(2) 0.30979(16) 0.41608(17) 0.0333(7) Uani 1 1 d .
H4A H 0.0444 0.2874 0.4646 0.040 Uiso 1 1 calc R
C5 C -0.01265(19) 0.32774(15) 0.36488(16) 0.0290(6) Uani 1 1 d .
H5A H -0.0733 0.3171 0.3775 0.035 Uiso 1 1 calc R
C6 C 0.00627(17) 0.36146(14) 0.29473(15) 0.0238(5) Uani 1 1 d .
C7 C -0.06587(17) 0.38598(14) 0.23975(15) 0.0241(5) Uani 1 1 d .
C8 C 0.32889(19) 0.37451(16) 0.35561(17) 0.0308(6) Uani 1 1 d .
C9 C 0.3221(2) 0.42029(18) 0.4183(2) 0.0423(8) Uani 1 1 d .
H9A H 0.2679 0.4457 0.4254 0.051 Uiso 1 1 calc R
C10 C 0.3945(3) 0.4291(2) 0.4708(2) 0.0570(10) Uani 1 1 d .
H10A H 0.3898 0.4612 0.5132 0.068 Uiso 1 1 calc R
C11 C 0.4718(3) 0.3923(2) 0.4618(2) 0.0603(12) Uani 1 1 d .
H11A H 0.5214 0.3991 0.4974 0.072 Uiso 1 1 calc R
C12 C 0.4786(2) 0.3450(2) 0.4008(2) 0.0562(11) Uani 1 1 d .
H12A H 0.5321 0.3183 0.3958 0.067 Uiso 1 1 calc R
C13 C 0.4077(2) 0.33604(19) 0.3466(2) 0.0436(8) Uani 1 1 d .
H13A H 0.4130 0.3042 0.3041 0.052 Uiso 1 1 calc R
C14 C -0.15617(18) 0.35131(15) 0.24515(16) 0.0286(6) Uani 1 1 d .
C15 C -0.1635(2) 0.28198(18) 0.2222(2) 0.0422(8) Uani 1 1 d .
H15A H -0.1113 0.2569 0.2071 0.051 Uiso 1 1 calc R
C16 C -0.2468(3) 0.2496(2) 0.2212(2) 0.0515(9) Uani 1 1 d .
H16A H -0.2523 0.2025 0.2041 0.062 Uiso 1 1 calc R
C17 C -0.3206(2) 0.2850(2) 0.2449(3) 0.0592(11) Uani 1 1 d .
H17A H -0.3776 0.2625 0.2444 0.071 Uiso 1 1 calc R
C18 C -0.3139(2) 0.3528(2) 0.2693(3) 0.0716(14) Uani 1 1 d .
H18A H -0.3661 0.3768 0.2862 0.086 Uiso 1 1 calc R
C19 C -0.2305(2) 0.38681(19) 0.2697(3) 0.0498(9) Uani 1 1 d .
H19A H -0.2255 0.4339 0.2868 0.060 Uiso 1 1 calc R
C20 C 0.34587(18) 0.40457(15) 0.19085(16) 0.0264(6) Uani 1 1 d .
C21 C 0.3919(2) 0.36581(16) 0.13472(18) 0.0336(6) Uani 1 1 d .
C22 C 0.4695(3) 0.3981(2) 0.1075(3) 0.0559(10) Uani 1 1 d .
H22A H 0.5017 0.3754 0.0671 0.067 Uiso 1 1 calc R
C23 C 0.5026(3) 0.4612(2) 0.1354(3) 0.0597(11) Uani 1 1 d .
H23A H 0.5560 0.4801 0.1141 0.072 Uiso 1 1 calc R
C24 C 0.4586(2) 0.49711(17) 0.1944(2) 0.0384(7) Uani 1 1 d .
C25 C 0.37843(19) 0.46875(15) 0.21901(17) 0.0288(6) Uani 1 1 d .
H25A H 0.3441 0.4936 0.2564 0.035 Uiso 1 1 calc R
C26 C 0.3693(2) 0.29251(16) 0.10308(17) 0.0326(6) Uani 1 1 d .
C27 C 0.3257(3) 0.2991(2) 0.0213(2) 0.0574(10) Uani 1 1 d .
H27A H 0.2695 0.3258 0.0248 0.086 Uiso 1 1 calc R
H27B H 0.3124 0.2525 0.0004 0.086 Uiso 1 1 calc R
H27C H 0.3671 0.3233 -0.0137 0.086 Uiso 1 1 calc R
C28 C 0.4565(3) 0.2506(2) 0.0969(3) 0.0606(11) Uani 1 1 d .
H28A H 0.4846 0.2455 0.1493 0.091 Uiso 1 1 calc R
H28B H 0.4980 0.2750 0.0621 0.091 Uiso 1 1 calc R
H28C H 0.4428 0.2043 0.0751 0.091 Uiso 1 1 calc R
C29 C 0.3071(3) 0.24917(17) 0.1547(2) 0.0448(8) Uani 1 1 d .
H29A H 0.3337 0.2453 0.2079 0.067 Uiso 1 1 calc R
H29B H 0.2996 0.2025 0.1319 0.067 Uiso 1 1 calc R
H29C H 0.2481 0.2720 0.1574 0.067 Uiso 1 1 calc R
C30 C 0.4998(2) 0.56265(17) 0.2321(2) 0.0444(8) Uani 1 1 d .
C31 C 0.5220(3) 0.6164(2) 0.1695(3) 0.0748(14) Uani 1 1 d .
H31A H 0.5632 0.5958 0.1316 0.112 Uiso 1 1 calc R
H31B H 0.5507 0.6571 0.1945 0.112 Uiso 1 1 calc R
H31C H 0.4663 0.6310 0.1420 0.112 Uiso 1 1 calc R
C32 C 0.5866(3) 0.5416(2) 0.2759(3) 0.0733(14) Uani 1 1 d .
H32A H 0.5727 0.5070 0.3164 0.110 Uiso 1 1 calc R
H32B H 0.6140 0.5828 0.3008 0.110 Uiso 1 1 calc R
H32C H 0.6289 0.5213 0.2386 0.110 Uiso 1 1 calc R
C33 C 0.4358(3) 0.5952(2) 0.2914(3) 0.0690(13) Uani 1 1 d .
H33A H 0.4210 0.5606 0.3316 0.103 Uiso 1 1 calc R
H33B H 0.3804 0.6104 0.2640 0.103 Uiso 1 1 calc R
H33C H 0.4651 0.6355 0.3166 0.103 Uiso 1 1 calc R
C34 C -0.11269(17) 0.45568(15) 0.13193(16) 0.0259(6) Uani 1 1 d .
C35 C -0.14836(19) 0.52371(15) 0.12818(17) 0.0287(6) Uani 1 1 d .
C36 C -0.2150(2) 0.53325(17) 0.07010(18) 0.0361(7) Uani 1 1 d .
H36A H -0.2427 0.5779 0.0658 0.043 Uiso 1 1 calc R
C37 C -0.2433(2) 0.48149(17) 0.01832(18) 0.0369(7) Uani 1 1 d .
H37A H -0.2901 0.4913 -0.0192 0.044 Uiso 1 1 calc R
C38 C -0.20452(18) 0.41547(15) 0.02036(16) 0.0283(6) Uani 1 1 d .
C39 C -0.13949(18) 0.40421(16) 0.07856(16) 0.0275(6) Uani 1 1 d .
H39A H -0.1120 0.3595 0.0823 0.033 Uiso 1 1 calc R
C40 C -0.1156(2) 0.58556(16) 0.18004(18) 0.0336(7) Uani 1 1 d .
C41 C -0.1146(3) 0.56809(18) 0.26760(19) 0.0459(8) Uani 1 1 d .
H41A H -0.0751 0.5278 0.2775 0.069 Uiso 1 1 calc R
H41B H -0.1759 0.5569 0.2839 0.069 Uiso 1 1 calc R
H41C H -0.0920 0.6083 0.2978 0.069 Uiso 1 1 calc R
C42 C -0.0215(2) 0.6061(2) 0.1543(2) 0.0492(9) Uani 1 1 d .
H42A H 0.0190 0.5658 0.1596 0.074 Uiso 1 1 calc R
H42B H 0.0012 0.6444 0.1875 0.074 Uiso 1 1 calc R
H42C H -0.0241 0.6213 0.0992 0.074 Uiso 1 1 calc R
C43 C -0.1778(3) 0.64917(18) 0.1695(2) 0.0515(9) Uani 1 1 d .
H43A H -0.1813 0.6622 0.1137 0.077 Uiso 1 1 calc R
H43B H -0.1535 0.6884 0.2003 0.077 Uiso 1 1 calc R
H43C H -0.2383 0.6376 0.1877 0.077 Uiso 1 1 calc R
C44 C -0.23745(19) 0.35676(16) -0.03465(17) 0.0309(6) Uani 1 1 d .
C45 C -0.3292(2) 0.3320(2) -0.0064(2) 0.0518(9) Uani 1 1 d .
H45A H -0.3229 0.3146 0.0478 0.078 Uiso 1 1 calc R
H45B H -0.3515 0.2944 -0.0407 0.078 Uiso 1 1 calc R
H45C H -0.3719 0.3710 -0.0080 0.078 Uiso 1 1 calc R
C46 C -0.2462(3) 0.3834(2) -0.1191(2) 0.0506(9) Uani 1 1 d .
H46A H -0.2667 0.3453 -0.1537 0.076 Uiso 1 1 calc R
H46B H -0.1874 0.4003 -0.1364 0.076 Uiso 1 1 calc R
H46C H -0.2901 0.4216 -0.1216 0.076 Uiso 1 1 calc R
C47 C -0.1729(2) 0.29500(18) -0.0348(2) 0.0455(8) Uani 1 1 d .
H47A H -0.1661 0.2764 0.0187 0.068 Uiso 1 1 calc R
H47B H -0.1140 0.3103 -0.0535 0.068 Uiso 1 1 calc R
H47C H -0.1971 0.2586 -0.0699 0.068 Uiso 1 1 calc R
Sn2 Sn 0.115323(19) 0.592029(16) 0.452780(16) 0.05561(8) Uani 1 1 d .
Br2 Br 0.15394(2) 0.541583(19) 0.311436(19) 0.04344(9) Uani 1 1 d .
Br3 Br 0.28465(4) 0.62042(3) 0.48447(4) 0.0929(2) Uani 1 1 d .
Br4 Br 0.12144(4) 0.47425(3) 0.53090(3) 0.08976(18) Uani 1 1 d .

loop_
_atom_site_aniso_label
_atom_site_aniso_U_11
_atom_site_aniso_U_22
_atom_site_aniso_U_33
_atom_site_aniso_U_23
_atom_site_aniso_U_13
_atom_site_aniso_U_12
Sn1 0.02640(10) 0.03759(12) 0.02169(9) 0.00426(8) 0.00082(7) -0.00260(8)
Br1 0.03610(18) 0.0802(3) 0.0720(3) -0.0507(2) -0.01022(17) 0.00740(18)
N1 0.0243(11) 0.0250(12) 0.0270(12) -0.0021(9) 0.0031(9) 0.0004(9)
N2 0.0220(10) 0.0222(12) 0.0225(11) 0.0004(8) -0.0006(8) -0.0006(9)
N3 0.0245(11) 0.0273(12) 0.0240(11) 0.0037(9) -0.0015(9) -0.0001(9)
C1 0.0250(13) 0.0227(14) 0.0316(14) -0.0010(11) -0.0007(11) 0.0020(11)
C2 0.0255(13) 0.0216(14) 0.0247(13) -0.0012(10) -0.0023(10) 0.0002(10)
C3 0.0306(14) 0.0329(16) 0.0257(13) 0.0034(11) -0.0027(11) 0.0018(12)
C4 0.0383(16) 0.0351(17) 0.0267(14) 0.0098(12) 0.0023(12) 0.0016(13)
C5 0.0280(14) 0.0305(16) 0.0285(14) 0.0061(11) 0.0035(11) -0.0031(12)
C6 0.0248(13) 0.0211(14) 0.0254(13) 0.0012(10) 0.0010(10) -0.0019(10)
C7 0.0246(13) 0.0227(14) 0.0251(13) -0.0003(10) 0.0010(10) 0.0003(11)
C8 0.0262(14) 0.0359(17) 0.0302(14) 0.0065(12) -0.0024(11) -0.0009(12)
C9 0.0426(18) 0.043(2) 0.0405(18) 0.0001(14) -0.0132(14) 0.0022(15)
C10 0.064(3) 0.057(2) 0.049(2) 0.0022(18) -0.0264(19) -0.011(2)
C11 0.044(2) 0.081(3) 0.055(2) 0.023(2) -0.0250(18) -0.018(2)
C12 0.0273(16) 0.083(3) 0.059(2) 0.030(2) -0.0052(15) 0.0077(18)
C13 0.0340(16) 0.053(2) 0.0436(18) 0.0109(16) -0.0008(14) 0.0093(15)
C14 0.0246(13) 0.0318(16) 0.0293(14) 0.0094(12) -0.0023(11) -0.0043(12)
C15 0.0434(18) 0.0374(19) 0.0458(19) -0.0010(15) 0.0065(14) -0.0076(15)
C16 0.059(2) 0.048(2) 0.047(2) 0.0016(16) -0.0036(17) -0.0243(19)
C17 0.0326(18) 0.064(3) 0.080(3) 0.027(2) -0.0113(18) -0.0232(18)
C18 0.0267(17) 0.058(3) 0.131(4) 0.029(3) 0.021(2) 0.0022(18)
C19 0.0297(16) 0.0336(19) 0.086(3) 0.0106(18) 0.0131(17) -0.0013(14)
C20 0.0226(13) 0.0271(15) 0.0295(14) 0.0013(11) 0.0020(10) 0.0025(11)
C21 0.0325(15) 0.0288(16) 0.0397(16) -0.0028(12) 0.0062(12) 0.0025(12)
C22 0.046(2) 0.051(2) 0.073(3) -0.0179(19) 0.0317(19) -0.0053(17)
C23 0.044(2) 0.048(2) 0.089(3) -0.009(2) 0.032(2) -0.0138(17)
C24 0.0274(15) 0.0302(17) 0.058(2) 0.0008(14) 0.0019(14) -0.0003(13)
C25 0.0271(14) 0.0239(15) 0.0355(15) -0.0006(11) 0.0012(11) 0.0036(11)
C26 0.0332(15) 0.0317(16) 0.0328(15) -0.0075(12) -0.0010(12) 0.0054(13)
C27 0.064(2) 0.063(3) 0.045(2) 0.0078(18) -0.0163(18) -0.015(2)
C28 0.048(2) 0.041(2) 0.093(3) -0.019(2) -0.004(2) 0.0151(18)
C29 0.062(2) 0.0264(17) 0.0462(19) -0.0038(14) 0.0026(16) -0.0013(15)
C30 0.0338(16) 0.0298(18) 0.069(2) -0.0003(16) -0.0078(16) -0.0060(14)
C31 0.078(3) 0.047(3) 0.098(4) 0.015(2) -0.019(3) -0.027(2)
C32 0.053(2) 0.054(3) 0.111(4) -0.001(3) -0.028(2) -0.002(2)
C33 0.062(3) 0.045(2) 0.099(4) -0.032(2) -0.009(2) -0.009(2)
C34 0.0211(12) 0.0294(15) 0.0273(13) 0.0060(11) 0.0006(10) -0.0015(11)
C35 0.0299(14) 0.0270(15) 0.0293(14) 0.0051(11) 0.0003(11) 0.0004(12)
C36 0.0392(17) 0.0313(17) 0.0374(16) 0.0066(13) -0.0031(13) 0.0078(13)
C37 0.0363(16) 0.0395(18) 0.0344(16) 0.0063(13) -0.0092(12) 0.0069(14)
C38 0.0247(13) 0.0317(16) 0.0285(14) 0.0025(11) 0.0030(11) -0.0007(11)
C39 0.0251(13) 0.0279(15) 0.0295(14) 0.0046(11) 0.0026(11) -0.0008(11)
C40 0.0373(16) 0.0278(16) 0.0356(16) 0.0027(12) -0.0010(12) 0.0001(13)
C41 0.069(2) 0.0348(19) 0.0334(17) -0.0019(14) -0.0010(16) -0.0019(17)
C42 0.050(2) 0.042(2) 0.056(2) -0.0004(16) 0.0007(17) -0.0120(17)
C43 0.058(2) 0.0323(19) 0.063(2) -0.0037(16) -0.0110(18) 0.0090(17)
C44 0.0289(14) 0.0348(17) 0.0289(14) 0.0005(12) -0.0013(11) -0.0010(12)
C45 0.0367(18) 0.061(2) 0.058(2) -0.0080(19) 0.0076(16) -0.0093(17)
C46 0.067(2) 0.052(2) 0.0323(17) 0.0001(15) -0.0059(16) -0.0015(19)
C47 0.0403(18) 0.038(2) 0.058(2) -0.0118(16) -0.0048(15) 0.0016(15)
Sn2 0.05743(16) 0.06060(18) 0.04914(16) -0.01865(12) 0.00941(12) 0.01189(13)
Br2 0.0558(2) 0.03917(19) 0.03530(17) -0.00416(13) -0.00134(14) 0.00233(15)
Br3 0.0752(3) 0.0804(4) 0.1214(5) -0.0453(3) -0.0380(3) 0.0105(3)
Br4 0.1118(4) 0.1045(4) 0.0540(3) 0.0185(3) 0.0281(3) 0.0110(3)

loop_
_atom_type_symbol
_atom_type_description
_atom_type_scat_dispersion_real
_atom_type_scat_dispersion_imag
_atom_type_scat_source
C C 0.0033 0.0016 'International Tables Vol C Tables 4.2.6.8 and 6.1.1.4'
H H 0.0000 0.0000 'International Tables Vol C Tables 4.2.6.8 and 6.1.1.4'
N N 0.0061 0.0033 'International Tables Vol C Tables 4.2.6.8 and 6.1.1.4'
Br Br -0.2901 2.4595 'International Tables Vol C Tables 4.2.6.8 and 6.1.1.4'
Sn Sn -0.6537 1.4246 'International Tables Vol C Tables 4.2.6.8 and 6.1.1.4'

loop_
_geom_angle_atom_site_label_1
_geom_angle_atom_site_label_2
_geom_angle_atom_site_label_3
_geom_angle
N2 Sn1 N1 68.18(7)
N2 Sn1 N3 68.76(7)
N1 Sn1 N3 136.94(7)
N2 Sn1 Br1 85.45(6)
N1 Sn1 Br1 93.75(5)
N3 Sn1 Br1 82.81(5)
N2 Sn1 Br2 70.29(6)
N1 Sn1 Br2 78.29(5)
N3 Sn1 Br2 87.53(5)
Br1 Sn1 Br2 155.727(15)
C1 N1 C20 119.6(2)
C1 N1 Sn1 113.38(17)
C20 N1 Sn1 118.02(16)
C6 N2 C2 120.1(2)
C6 N2 Sn1 119.50(17)
C2 N2 Sn1 120.36(17)
C7 N3 C34 119.2(2)
C7 N3 Sn1 111.12(17)
C34 N3 Sn1 121.51(16)
N1 C1 C2 115.7(2)
N1 C1 C8 125.9(3)
C2 C1 C8 118.4(2)
N2 C2 C3 121.2(2)
N2 C2 C1 116.2(2)
C3 C2 C1 122.6(2)
C4 C3 C2 119.2(3)
C3 C4 C5 119.1(3)
C4 C5 C6 119.8(3)
N2 C6 C5 120.6(2)
N2 C6 C7 117.2(2)
C5 C6 C7 122.1(2)
N3 C7 C6 117.6(2)
N3 C7 C14 125.3(2)
C6 C7 C14 117.0(2)
C9 C8 C13 119.7(3)
C9 C8 C1 118.3(3)
C13 C8 C1 121.9(3)
C10 C9 C8 120.2(3)
C11 C10 C9 120.4(4)
C10 C11 C12 120.0(3)
C11 C12 C13 120.8(4)
C12 C13 C8 119.0(4)
C19 C14 C15 120.2(3)
C19 C14 C7 121.6(3)
C15 C14 C7 118.1(3)
C14 C15 C16 119.8(3)
C17 C16 C15 119.9(4)
C16 C17 C18 120.9(3)
C17 C18 C19 120.2(4)
C14 C19 C18 119.0(4)
C21 C20 C25 122.0(3)
C21 C20 N1 122.8(3)
C25 C20 N1 115.2(2)
C20 C21 C22 114.1(3)
C20 C21 C26 128.1(3)
C22 C21 C26 117.7(3)
C23 C22 C21 124.3(3)
C24 C23 C22 120.7(3)
C25 C24 C23 116.3(3)
C25 C24 C30 122.4(3)
C23 C24 C30 121.2(3)
C24 C25 C20 122.4(3)
C27 C26 C28 108.9(3)
C27 C26 C21 109.1(3)
C28 C26 C21 109.0(3)
C27 C26 C29 108.5(3)
C28 C26 C29 106.0(3)
C21 C26 C29 115.1(3)
C32 C30 C31 109.1(3)
C32 C30 C33 108.3(4)
C31 C30 C33 109.3(4)
C32 C30 C24 108.1(3)
C31 C30 C24 110.7(3)
C33 C30 C24 111.2(3)
C39 C34 C35 121.7(3)
C39 C34 N3 114.9(2)
C35 C34 N3 123.5(3)
C36 C35 C34 114.4(3)
C36 C35 C40 120.7(3)
C34 C35 C40 124.8(2)
C37 C36 C35 123.8(3)
C38 C37 C36 121.1(3)
C37 C38 C39 116.2(3)
C37 C38 C44 121.7(3)
C39 C38 C44 121.9(3)
C34 C39 C38 122.7(3)
C41 C40 C42 110.3(3)
C41 C40 C35 112.6(3)
C42 C40 C35 108.2(3)
C41 C40 C43 106.4(3)
C42 C40 C43 108.2(3)
C35 C40 C43 111.2(3)
C46 C44 C45 110.0(3)
C46 C44 C47 107.4(3)
C45 C44 C47 108.8(3)
C46 C44 C38 110.3(3)
C45 C44 C38 108.1(3)
C47 C44 C38 112.3(2)
Br3 Sn2 Br4 93.00(2)
Br3 Sn2 Br2 92.131(18)
Br4 Sn2 Br2 97.956(17)
Sn2 Br2 Sn1 152.513(16)

loop_
_geom_bond_atom_site_label_1
_geom_bond_atom_site_label_2
_geom_bond_distance
Sn1 N2 2.275(2)
Sn1 N1 2.483(2)
Sn1 N3 2.522(2)
Sn1 Br1 2.6362(4)
Sn1 Br2 3.3706(4)
N1 C1 1.285(4)
N1 C20 1.447(3)
N2 C6 1.347(3)
N2 C2 1.344(3)
N3 C7 1.280(3)
N3 C34 1.452(3)
C1 C2 1.496(4)
C1 C8 1.486(4)
C2 C3 1.388(4)
C3 C4 1.382(4)
C4 C5 1.376(4)
C5 C6 1.389(4)
C6 C7 1.481(4)
C7 C14 1.498(4)
C8 C9 1.384(5)
C8 C13 1.392(4)
C9 C10 1.391(5)
C10 C11 1.357(6)
C11 C12 1.381(6)
C12 C13 1.393(5)
C14 C19 1.367(4)
C14 C15 1.388(4)
C15 C16 1.382(5)
C16 C17 1.355(6)
C17 C18 1.365(6)
C18 C19 1.398(5)
C20 C21 1.397(4)
C20 C25 1.401(4)
C21 C22 1.393(5)
C21 C26 1.538(4)
C22 C23 1.383(5)
C23 C24 1.389(5)
C24 C25 1.379(4)
C24 C30 1.530(5)
C26 C27 1.524(4)
C26 C28 1.527(5)
C26 C29 1.531(5)
C30 C32 1.526(5)
C30 C31 1.521(6)
C30 C33 1.531(6)
C34 C39 1.391(4)
C34 C35 1.407(4)
C35 C36 1.393(4)
C35 C40 1.548(4)
C36 C37 1.384(5)
C37 C38 1.389(4)
C38 C39 1.383(4)
C38 C44 1.535(4)
C40 C41 1.524(4)
C40 C42 1.523(5)
C40 C43 1.535(5)
C44 C46 1.525(4)
C44 C45 1.527(4)
C44 C47 1.521(4)
Sn2 Br3 2.6123(6)
Sn2 Br4 2.6175(6)
Sn2 Br2 2.6608(4)

loop_
_geom_torsion_atom_site_label_1
_geom_torsion_atom_site_label_2
_geom_torsion_atom_site_label_3
_geom_torsion_atom_site_label_4
_geom_torsion
N2 Sn1 N1 C1 -21.35(19)
N3 Sn1 N1 C1 -21.4(2)
Br1 Sn1 N1 C1 -104.93(19)
Br2 Sn1 N1 C1 51.91(19)
N2 Sn1 N1 C20 -168.4(2)
N3 Sn1 N1 C20 -168.45(17)
Br1 Sn1 N1 C20 108.07(18)
Br2 Sn1 N1 C20 -95.09(18)
N1 Sn1 N2 C6 -169.0(2)
N3 Sn1 N2 C6 10.90(19)
Br1 Sn1 N2 C6 -73.15(19)
Br2 Sn1 N2 C6 106.1(2)
N1 Sn1 N2 C2 12.27(19)
N3 Sn1 N2 C2 -167.8(2)
Br1 Sn1 N2 C2 108.16(19)
Br2 Sn1 N2 C2 -72.63(19)
N2 Sn1 N3 C7 -20.11(18)
N1 Sn1 N3 C7 -20.0(2)
Br1 Sn1 N3 C7 67.78(18)
Br2 Sn1 N3 C7 -89.91(18)
N2 Sn1 N3 C34 -168.4(2)
N1 Sn1 N3 C34 -168.32(18)
Br1 Sn1 N3 C34 -80.5(2)
Br2 Sn1 N3 C34 121.8(2)
C20 N1 C1 C2 173.6(2)
Sn1 N1 C1 C2 27.2(3)
C20 N1 C1 C8 -4.9(4)
Sn1 N1 C1 C8 -151.3(2)
C6 N2 C2 C3 0.0(4)
Sn1 N2 C2 C3 178.7(2)
C6 N2 C2 C1 177.7(2)
Sn1 N2 C2 C1 -3.6(3)
N1 C1 C2 N2 -17.3(4)
C8 C1 C2 N2 161.3(2)
N1 C1 C2 C3 160.4(3)
C8 C1 C2 C3 -21.0(4)
N2 C2 C3 C4 0.8(4)
C1 C2 C3 C4 -176.8(3)
C2 C3 C4 C5 -0.2(5)
C3 C4 C5 C6 -1.0(5)
C2 N2 C6 C5 -1.3(4)
Sn1 N2 C6 C5 180.0(2)
C2 N2 C6 C7 176.7(2)
Sn1 N2 C6 C7 -2.0(3)
C4 C5 C6 N2 1.8(4)
C4 C5 C6 C7 -176.1(3)
C34 N3 C7 C6 175.8(2)
Sn1 N3 C7 C6 26.7(3)
C34 N3 C7 C14 -2.3(4)
Sn1 N3 C7 C14 -151.4(2)
N2 C6 C7 N3 -18.7(4)
C5 C6 C7 N3 159.3(3)
N2 C6 C7 C14 159.6(2)
C5 C6 C7 C14 -22.4(4)
N1 C1 C8 C9 122.5(3)
C2 C1 C8 C9 -56.0(4)
N1 C1 C8 C13 -53.0(4)
C2 C1 C8 C13 128.6(3)
C13 C8 C9 C10 1.6(5)
C1 C8 C9 C10 -173.9(3)
C8 C9 C10 C11 -1.0(6)
C9 C10 C11 C12 -0.9(6)
C10 C11 C12 C13 2.0(6)
C11 C12 C13 C8 -1.3(5)
C9 C8 C13 C12 -0.5(5)
C1 C8 C13 C12 174.9(3)
N3 C7 C14 C19 -68.3(4)
C6 C7 C14 C19 113.5(3)
N3 C7 C14 C15 109.8(3)
C6 C7 C14 C15 -68.4(4)
C19 C14 C15 C16 2.5(5)
C7 C14 C15 C16 -175.7(3)
C14 C15 C16 C17 -1.8(5)
C15 C16 C17 C18 0.3(6)
C16 C17 C18 C19 0.5(7)
C15 C14 C19 C18 -1.6(6)
C7 C14 C19 C18 176.5(4)
C17 C18 C19 C14 0.1(7)
C1 N1 C20 C21 120.0(3)
Sn1 N1 C20 C21 -95.1(3)
C1 N1 C20 C25 -61.9(3)
Sn1 N1 C20 C25 83.0(3)
C25 C20 C21 C22 -2.7(4)
N1 C20 C21 C22 175.2(3)
C25 C20 C21 C26 174.7(3)
N1 C20 C21 C26 -7.4(5)
C20 C21 C22 C23 3.4(6)
C26 C21 C22 C23 -174.3(4)
C21 C22 C23 C24 0.0(7)
C22 C23 C24 C25 -4.1(6)
C22 C23 C24 C30 173.3(4)
C23 C24 C25 C20 4.7(5)
C30 C24 C25 C20 -172.6(3)
C21 C20 C25 C24 -1.3(4)
N1 C20 C25 C24 -179.4(3)
C20 C21 C26 C27 103.3(4)
C22 C21 C26 C27 -79.3(4)
C20 C21 C26 C28 -137.9(4)
C22 C21 C26 C28 39.5(4)
C20 C21 C26 C29 -19.0(5)
C22 C21 C26 C29 158.4(3)
C25 C24 C30 C32 112.3(4)
C23 C24 C30 C32 -64.9(5)
C25 C24 C30 C31 -128.2(4)
C23 C24 C30 C31 54.6(5)
C25 C24 C30 C33 -6.6(5)
C23 C24 C30 C33 176.3(4)
C7 N3 C34 C39 -63.7(3)
Sn1 N3 C34 C39 82.2(3)
C7 N3 C34 C35 116.7(3)
Sn1 N3 C34 C35 -97.4(3)
C39 C34 C35 C36 3.3(4)
N3 C34 C35 C36 -177.1(3)
C39 C34 C35 C40 -173.9(3)
N3 C34 C35 C40 5.7(4)
C34 C35 C36 C37 -1.6(5)
C40 C35 C36 C37 175.7(3)
C35 C36 C37 C38 -1.3(5)
C36 C37 C38 C39 2.5(4)
C36 C37 C38 C44 177.8(3)
C35 C34 C39 C38 -2.2(4)
N3 C34 C39 C38 178.2(2)
C37 C38 C39 C34 -0.8(4)
C44 C38 C39 C34 -176.1(3)
C36 C35 C40 C41 130.5(3)
C34 C35 C40 C41 -52.5(4)
C36 C35 C40 C42 -107.4(3)
C34 C35 C40 C42 69.6(4)
C36 C35 C40 C43 11.3(4)
C34 C35 C40 C43 -171.7(3)
C37 C38 C44 C46 47.7(4)
C39 C38 C44 C46 -137.3(3)
C37 C38 C44 C45 -72.5(4)
C39 C38 C44 C45 102.5(3)
C37 C38 C44 C47 167.4(3)
C39 C38 C44 C47 -17.6(4)
Br3 Sn2 Br2 Sn1 145.97(3)
Br4 Sn2 Br2 Sn1 52.65(4)
N2 Sn1 Br2 Sn2 -34.97(6)
N1 Sn1 Br2 Sn2 -105.77(6)
N3 Sn1 Br2 Sn2 33.33(6)
Br1 Sn1 Br2 Sn2 -33.06(5)
